data_7008650
loop_
_publ_author_name
'Braga, Dario'
'Polito, Marco'
'Giaffreda, Stefano L.'
'Grepioni, Fabrizia'

_publ_section_title
;
 Novel organometallic building blocks for molecular crystal
 engineering. Part 4. Synthesis and characterization of mono- and
 bis-amido derivatives of [Co(III)(eta5-C5H4COOH)2]+ and their
 utilization as ligands.
;
_journal_issue 16
_journal_name_full 'Dalton transactions (Cambridge, England : 2003)'
_journal_page_first 2766
_journal_page_last 2773
_journal_paper_doi 10.1039/b505521k
_journal_year 2005
_chemical_formula_sum 'C20 H16 Co F6 N6 O2 P'
_chemical_formula_weight 576.29
_chemical_name_systematic
;
?
;
_space_group_IT_number 14
_symmetry_cell_setting monoclinic
_symmetry_space_group_name_Hall '-P 2yn'
_symmetry_space_group_name_H-M 'P 1 21/n 1'
_atom_sites_solution_hydrogens geom
_atom_sites_solution_primary direct
_atom_sites_solution_secondary difmap
_audit_creation_method SHELXL-97
_cell_angle_alpha 90.00
_cell_angle_beta 98.3220(10)
_cell_angle_gamma 90.00
_cell_formula_units_Z 4
_cell_length_a 8.2145(2)
_cell_length_b 10.0998(3)
_cell_length_c 25.6180(7)
_cell_measurement_temperature 293(2)
_cell_volume 2103.01(10)
_computing_structure_refinement 'SHELXL-97 (Sheldrick, 1997)'
_computing_structure_solution 'SHELXS-97 (Sheldrick, 1990)'
_diffrn_ambient_temperature 293(2)
_diffrn_measured_fraction_theta_full 0.996
_diffrn_measured_fraction_theta_max 0.996
_diffrn_radiation_monochromator graphite
_diffrn_radiation_source 'fine-focus sealed tube'
_diffrn_radiation_type MoK\a
_diffrn_radiation_wavelength 0.71073
_diffrn_reflns_av_R_equivalents 0.0925
_diffrn_reflns_av_sigmaI/netI 0.0916
_diffrn_reflns_limit_h_max 10
_diffrn_reflns_limit_h_min -10
_diffrn_reflns_limit_k_max 13
_diffrn_reflns_limit_k_min -8
_diffrn_reflns_limit_l_max 27
_diffrn_reflns_limit_l_min -33
_diffrn_reflns_number 17330
_diffrn_reflns_theta_full 27.99
_diffrn_reflns_theta_max 27.99
_diffrn_reflns_theta_min 1.61
_exptl_absorpt_coefficient_mu 0.980
_exptl_absorpt_correction_T_max 1.000
_exptl_absorpt_correction_T_min 0.757
_exptl_absorpt_correction_type psi-scan
_exptl_crystal_density_diffrn 1.820
_exptl_crystal_density_method 'not measured'
_exptl_crystal_F_000 1160
_exptl_crystal_size_max 0.30
_exptl_crystal_size_mid 0.18
_exptl_crystal_size_min 0.17
_refine_diff_density_max 0.885
_refine_diff_density_min -0.468
_refine_diff_density_rms 0.093
_refine_ls_extinction_method none
_refine_ls_goodness_of_fit_ref 0.996
_refine_ls_hydrogen_treatment mixed
_refine_ls_matrix_type full
_refine_ls_number_parameters 351
_refine_ls_number_reflns 5058
_refine_ls_number_restraints 0
_refine_ls_restrained_S_all 0.996
_refine_ls_R_factor_all 0.1288
_refine_ls_R_factor_gt 0.0650
_refine_ls_shift/su_max 0.004
_refine_ls_shift/su_mean 0.001
_refine_ls_structure_factor_coef Fsqd
_refine_ls_weighting_details 'calc w=1/[\s^2^(Fo^2^)+(0.1000P)^2^+0.0000P] where P=(Fo^2^+2Fc^2^)/3'
_refine_ls_weighting_scheme calc
_refine_ls_wR_factor_gt 0.1548
_refine_ls_wR_factor_ref 0.1940
_reflns_number_gt 2829
_reflns_number_total 5058
_reflns_threshold_expression >2sigma(I)
_cod_data_source_file b505521k.txt
_cod_data_source_block 1_[Co(C5H4-CONHC4H3N2)2]+[PF6]-
_cod_depositor_comments
;
The following automatic conversions were performed:
'_symmetry_cell_setting' value 'Monoclinic' changed to 'monoclinic'
according to '/home/saulius/struct/CIF-dictionaries/cif_core.dic'
dictionary named 'cif_core.dic' version 2.4.1 from
2010-06-29.

'_exptl_absorpt_correction_type' value 'Psi-scan' changed to
'psi-scan' according to
'/home/saulius/struct/CIF-dictionaries/cif_core.dic' dictionary named
'cif_core.dic' version 2.4.1 from 2010-06-29.

Automatic conversion script
Id: cif_fix_enum 1527 2010-12-29 10:47:43Z saulius 
;
_cod_original_sg_symbol_H-M P2(1)/n
_cod_database_code 7008650

loop_
_symmetry_equiv_pos_as_xyz
'x, y, z'
'-x+1/2, y+1/2, -z+1/2'
'-x, -y, -z'
'x-1/2, -y-1/2, z-1/2'

loop_
_atom_site_label
_atom_site_type_symbol
_atom_site_fract_x
_atom_site_fract_y
_atom_site_fract_z
_atom_site_U_iso_or_equiv
_atom_site_adp_type
_atom_site_occupancy
_atom_site_symmetry_multiplicity
_atom_site_calc_flag
_atom_site_refinement_flags
_atom_site_disorder_assembly
_atom_site_disorder_group
Co1 Co 0.28029(7) 0.69560(6) 0.10359(2) 0.0368(2) Uani 1 1 d . . .
C1 C 0.1815(4) 0.7876(3) 0.16226(12) 0.0480(12) Uani 1 1 d G . .
H1 H 0.2230 0.8625 0.1807 0.058 Uiso 1 1 calc R . .
C2 C 0.0678(4) 0.7865(3) 0.11492(12) 0.0551(14) Uani 1 1 d G . .
H2 H 0.0217 0.8606 0.0969 0.066 Uiso 1 1 calc R . .
C3 C 0.0367(4) 0.6525(4) 0.09988(11) 0.0592(15) Uani 1 1 d G . .
H3 H -0.0333 0.6234 0.0703 0.071 Uiso 1 1 calc R . .
C4 C 0.1313(4) 0.5708(3) 0.13793(13) 0.0518(13) Uani 1 1 d G . .
H4 H 0.1342 0.4787 0.1376 0.062 Uiso 1 1 calc R . .
C5 C 0.2208(4) 0.6542(3) 0.17648(10) 0.0400(11) Uani 1 1 d G . .
C6 C 0.3316(6) 0.5991(6) 0.22217(17) 0.0469(12) Uani 1 1 d . . .
C7 C 0.5200(6) 0.6525(5) 0.30141(18) 0.0470(12) Uani 1 1 d . . .
C8 C 0.7277(7) 0.6009(8) 0.3879(2) 0.0676(17) Uani 1 1 d . . .
H8 H 0.7968 0.5854 0.4194 0.081 Uiso 1 1 calc R . .
C9 C 0.5957(6) 0.5291(5) 0.3094(2) 0.0543(13) Uani 1 1 d . . .
H9 H 0.5723 0.4639 0.2837 0.065 Uiso 1 1 calc R . .
C10 C 0.6566(8) 0.7239(7) 0.3786(2) 0.0702(18) Uani 1 1 d . . .
H10 H 0.6829 0.7904 0.4036 0.084 Uiso 1 1 calc R . .
O1 O 0.3376(5) 0.4785(4) 0.22848(15) 0.0785(13) Uani 1 1 d . . .
N1 N 0.4128(6) 0.6848(5) 0.25557(17) 0.0478(11) Uani 1 1 d . . .
H100 H 0.398(6) 0.746(5) 0.2528(19) 0.026(16) Uiso 1 1 d . . .
N2 N 0.5524(6) 0.7508(5) 0.33574(16) 0.0584(12) Uani 1 1 d . . .
N3 N 0.6990(5) 0.5028(5) 0.35204(19) 0.0660(14) Uani 1 1 d . . .
C11 C 0.4826(4) 0.7983(3) 0.08949(13) 0.0503(12) Uani 1 1 d G . .
H11 H 0.5285 0.8709 0.1085 0.060 Uiso 1 1 calc R . .
C12 C 0.3592(4) 0.8027(3) 0.04456(13) 0.0569(14) Uani 1 1 d G . .
H12 H 0.3102 0.8788 0.0290 0.068 Uiso 1 1 calc R . .
C13 C 0.3238(4) 0.6706(4) 0.02758(11) 0.0587(15) Uani 1 1 d G . .
H13 H 0.2475 0.6450 -0.0011 0.070 Uiso 1 1 calc R . .
C14 C 0.4253(4) 0.5846(3) 0.06202(13) 0.0509(12) Uani 1 1 d G . .
H14 H 0.4271 0.4927 0.0599 0.061 Uiso 1 1 calc R . .
C15 C 0.5234(4) 0.6634(3) 0.10029(11) 0.0423(11) Uani 1 1 d G . .
C16 C 0.6409(6) 0.6029(6) 0.1428(2) 0.0517(13) Uani 1 1 d . . .
C17 C 0.8338(6) 0.6459(5) 0.22308(18) 0.0448(11) Uani 1 1 d . . .
C18 C 1.0472(7) 0.5907(6) 0.3079(2) 0.0634(15) Uani 1 1 d . . .
H18 H 1.1207 0.5744 0.3383 0.076 Uiso 1 1 calc R . .
C19 C 0.8938(7) 0.5180(6) 0.2333(2) 0.0614(15) Uani 1 1 d . . .
H19 H 0.8570 0.4504 0.2099 0.074 Uiso 1 1 calc R . .
C20 C 0.9896(7) 0.7166(6) 0.2979(2) 0.0610(15) Uani 1 1 d . . .
H20 H 1.0261 0.7838 0.3215 0.073 Uiso 1 1 calc R . .
O2 O 0.6605(6) 0.4842(4) 0.1429(2) 0.1062(19) Uani 1 1 d . . .
N4 N 0.7229(5) 0.6828(5) 0.17878(18) 0.0520(11) Uani 1 1 d . . .
H400 H 0.717(5) 0.754(5) 0.1813(16) 0.017(12) Uiso 1 1 d . . .
N5 N 0.8830(6) 0.7456(5) 0.25543(17) 0.0566(11) Uani 1 1 d . . .
N6 N 1.0007(6) 0.4905(5) 0.27491(19) 0.0662(13) Uani 1 1 d . . .
P1 P 0.22466(17) 0.20490(16) 0.03660(5) 0.0549(4) Uani 1 1 d . . .
F1 F 0.1802(5) 0.0909(4) 0.07451(15) 0.1070(14) Uani 1 1 d . A .
F2 F 0.2705(6) 0.3178(5) -0.00138(16) 0.1062(15) Uani 1 1 d . A .
F3 F 0.4047(10) 0.173(2) 0.0512(4) 0.180(8) Uani 0.70 1 d P A 1
F4 F 0.2155(19) 0.1153(10) -0.0130(3) 0.121(3) Uani 0.70 1 d P A 1
F5 F 0.0387(10) 0.2404(16) 0.0226(5) 0.136(5) Uani 0.70 1 d P A 1
F6 F 0.2337(18) 0.2933(11) 0.0858(4) 0.123(5) Uani 0.70 1 d P A 1
F3A F 0.344(5) 0.275(3) 0.0792(11) 0.166(16) Uani 0.30 1 d P A 2
F4A F 0.372(4) 0.114(2) 0.0250(16) 0.165(17) Uani 0.30 1 d P A 2
F5A F 0.092(5) 0.145(4) 0.0002(13) 0.20(2) Uani 0.30 1 d P A 2
F6A F 0.115(3) 0.328(2) 0.0468(13) 0.173(13) Uani 0.30 1 d P A 2

loop_
_atom_site_aniso_label
_atom_site_aniso_U_11
_atom_site_aniso_U_22
_atom_site_aniso_U_33
_atom_site_aniso_U_23
_atom_site_aniso_U_13
_atom_site_aniso_U_12
Co1 0.0344(3) 0.0418(4) 0.0333(3) -0.0020(3) 0.0015(2) 0.0006(3)
C1 0.049(3) 0.054(3) 0.041(2) -0.003(2) 0.003(2) 0.007(2)
C2 0.042(3) 0.073(4) 0.048(3) 0.000(3) 0.002(2) 0.016(3)
C3 0.035(3) 0.092(5) 0.049(3) -0.005(3) -0.003(2) -0.007(3)
C4 0.050(3) 0.055(4) 0.052(3) -0.006(2) 0.011(2) -0.012(2)
C5 0.037(2) 0.048(3) 0.035(2) -0.003(2) 0.0089(18) 0.000(2)
C6 0.052(3) 0.049(3) 0.040(2) -0.001(2) 0.008(2) 0.002(2)
C7 0.049(3) 0.051(3) 0.041(2) 0.005(2) 0.005(2) -0.005(2)
C8 0.052(3) 0.094(5) 0.055(3) 0.022(3) 0.001(2) -0.003(3)
C9 0.050(3) 0.050(4) 0.060(3) 0.005(3) -0.002(2) -0.002(2)
C10 0.077(4) 0.086(5) 0.044(3) -0.002(3) -0.002(3) -0.010(4)
O1 0.103(3) 0.053(3) 0.067(2) -0.004(2) -0.026(2) 0.008(2)
N1 0.060(3) 0.039(3) 0.042(2) 0.007(2) 0.0006(18) -0.001(2)
N2 0.073(3) 0.061(3) 0.041(2) -0.008(2) 0.005(2) -0.003(2)
N3 0.055(3) 0.074(4) 0.067(3) 0.022(3) -0.002(2) -0.002(2)
C11 0.046(3) 0.045(3) 0.060(3) 0.001(2) 0.008(2) -0.005(2)
C12 0.062(3) 0.060(4) 0.049(3) 0.017(3) 0.009(2) 0.002(3)
C13 0.057(3) 0.084(5) 0.034(2) -0.003(3) 0.006(2) -0.004(3)
C14 0.047(3) 0.051(3) 0.057(3) -0.015(3) 0.014(2) -0.004(2)
C15 0.033(2) 0.044(3) 0.052(3) -0.001(2) 0.0116(19) -0.0010(19)
C16 0.035(3) 0.046(3) 0.073(3) 0.004(3) 0.005(2) 0.000(2)
C17 0.043(3) 0.042(3) 0.049(3) 0.000(2) 0.006(2) -0.002(2)
C18 0.064(4) 0.066(4) 0.054(3) 0.004(3) -0.012(3) 0.003(3)
C19 0.061(3) 0.051(4) 0.068(3) -0.002(3) -0.005(3) 0.007(3)
C20 0.075(4) 0.053(4) 0.051(3) 0.000(3) -0.003(3) -0.014(3)
O2 0.105(4) 0.047(3) 0.143(4) -0.008(3) -0.059(3) 0.012(3)
N4 0.047(3) 0.046(3) 0.059(3) -0.004(2) -0.0070(19) 0.003(2)
N5 0.064(3) 0.048(3) 0.056(3) -0.002(2) -0.001(2) 0.000(2)
N6 0.072(3) 0.050(3) 0.072(3) 0.001(2) -0.007(2) 0.011(2)
P1 0.0484(8) 0.0584(10) 0.0542(7) -0.0054(7) -0.0051(6) 0.0000(7)
F1 0.136(4) 0.087(3) 0.093(3) 0.026(2) -0.001(2) -0.012(3)
F2 0.113(3) 0.111(4) 0.096(3) 0.020(3) 0.020(2) -0.029(3)
F3 0.059(4) 0.38(2) 0.092(6) -0.014(8) -0.007(4) 0.078(8)
F4 0.176(10) 0.115(7) 0.069(4) -0.037(4) 0.005(6) 0.000(8)
F5 0.044(4) 0.208(14) 0.160(10) 0.089(9) 0.026(5) 0.032(6)
F6 0.197(13) 0.088(6) 0.095(6) -0.042(5) 0.061(9) -0.021(8)
F3A 0.25(3) 0.096(19) 0.11(2) 0.038(15) -0.12(2) -0.09(2)
F4A 0.21(3) 0.079(13) 0.25(3) 0.078(18) 0.18(3) 0.084(16)
F5A 0.19(3) 0.23(4) 0.15(3) 0.09(2) -0.12(2) -0.18(3)
F6A 0.115(16) 0.131(19) 0.25(3) -0.064(19) -0.051(18) 0.070(15)

loop_
_atom_type_symbol
_atom_type_description
_atom_type_scat_dispersion_real
_atom_type_scat_dispersion_imag
_atom_type_scat_source
C C 0.0033 0.0016 'International Tables Vol C Tables 4.2.6.8 and 6.1.1.4'
H H 0.0000 0.0000 'International Tables Vol C Tables 4.2.6.8 and 6.1.1.4'
Co Co 0.3494 0.9721 'International Tables Vol C Tables 4.2.6.8 and 6.1.1.4'
F F 0.0171 0.0103 'International Tables Vol C Tables 4.2.6.8 and 6.1.1.4'
N N 0.0061 0.0033 'International Tables Vol C Tables 4.2.6.8 and 6.1.1.4'
O O 0.0106 0.0060 'International Tables Vol C Tables 4.2.6.8 and 6.1.1.4'
P P 0.1023 0.0942 'International Tables Vol C Tables 4.2.6.8 and 6.1.1.4'

loop_
_geom_angle_atom_site_label_1
_geom_angle_atom_site_label_2
_geom_angle_atom_site_label_3
_geom_angle
_geom_angle_site_symmetry_1
_geom_angle_site_symmetry_3
_geom_angle_publ_flag
C2 Co1 C1 40.91(6) . . ?
C2 Co1 C11 122.42(14) . . ?
C1 Co1 C11 108.78(12) . . ?
C2 Co1 C3 40.88(6) . . ?
C1 Co1 C3 68.75(8) . . ?
C11 Co1 C3 157.32(15) . . ?
C2 Co1 C15 161.17(15) . . ?
C1 Co1 C15 127.02(12) . . ?
C11 Co1 C15 40.82(6) . . ?
C3 Co1 C15 157.90(15) . . ?
C2 Co1 C12 103.78(13) . . ?
C1 Co1 C12 120.62(14) . . ?
C11 Co1 C12 40.79(6) . . ?
C3 Co1 C12 119.61(13) . . ?
C15 Co1 C12 68.60(8) . . ?
C2 Co1 C5 68.72(7) . . ?
C1 Co1 C5 40.80(5) . . ?
C11 Co1 C5 125.21(12) . . ?
C3 Co1 C5 68.61(7) . . ?
C15 Co1 C5 111.80(11) . . ?
C12 Co1 C5 158.56(14) . . ?
C2 Co1 C4 68.68(8) . . ?
C1 Co1 C4 68.63(7) . . ?
C11 Co1 C4 161.17(14) . . ?
C3 Co1 C4 40.75(6) . . ?
C15 Co1 C4 124.85(13) . . ?
C12 Co1 C4 157.07(14) . . ?
C5 Co1 C4 40.70(6) . . ?
C2 Co1 C14 154.24(13) . . ?
C1 Co1 C14 163.93(13) . . ?
C11 Co1 C14 68.58(7) . . ?
C3 Co1 C14 120.08(13) . . ?
C15 Co1 C14 40.72(6) . . ?
C12 Co1 C14 68.47(8) . . ?
C5 Co1 C14 126.81(13) . . ?
C4 Co1 C14 108.44(12) . . ?
C2 Co1 C13 117.65(12) . . ?
C1 Co1 C13 154.62(14) . . ?
C11 Co1 C13 68.54(8) . . ?
C3 Co1 C13 103.59(11) . . ?
C15 Co1 C13 68.49(7) . . ?
C12 Co1 C13 40.68(6) . . ?
C5 Co1 C13 160.70(15) . . ?
C4 Co1 C13 122.14(13) . . ?
C14 Co1 C13 40.64(6) . . ?
C2 C1 C5 108.0 . . ?
C2 C1 Co1 69.44(12) . . ?
C5 C1 Co1 69.89(12) . . ?
C3 C2 C1 108.0 . . ?
C3 C2 Co1 69.79(12) . . ?
C1 C2 Co1 69.65(11) . . ?
C2 C3 C4 108.0 . . ?
C2 C3 Co1 69.34(12) . . ?
C4 C3 Co1 69.87(12) . . ?
C3 C4 C5 108.0 . . ?
C3 C4 Co1 69.38(12) . . ?
C5 C4 Co1 69.57(11) . . ?
C4 C5 C1 108.0 . . ?
C4 C5 C6 121.5(3) . . ?
C1 C5 C6 130.5(3) . . ?
C4 C5 Co1 69.72(12) . . ?
C1 C5 Co1 69.31(12) . . ?
C6 C5 Co1 126.7(3) . . ?
O1 C6 N1 123.7(5) . . ?
O1 C6 C5 119.0(4) . . ?
N1 C6 C5 117.2(5) . . ?
N2 C7 C9 121.9(5) . . ?
N2 C7 N1 115.0(5) . . ?
C9 C7 N1 122.9(5) . . ?
N3 C8 C10 121.2(5) . . ?
N3 C9 C7 121.6(5) . . ?
N2 C10 C8 122.4(6) . . ?
C6 N1 C7 125.8(5) . . ?
C10 N2 C7 116.2(5) . . ?
C9 N3 C8 116.6(5) . . ?
C12 C11 C15 108.0 . . ?
C12 C11 Co1 69.80(12) . . ?
C15 C11 Co1 69.68(12) . . ?
C13 C12 C11 108.0 . . ?
C13 C12 Co1 69.88(12) . . ?
C11 C12 Co1 69.40(12) . . ?
C12 C13 C14 108.0 . . ?
C12 C13 Co1 69.44(13) . . ?
C14 C13 Co1 69.62(12) . . ?
C13 C14 C15 108.0 . . ?
C13 C14 Co1 69.75(12) . . ?
C15 C14 Co1 69.38(12) . . ?
C14 C15 C11 108.0 . . ?
C14 C15 C16 121.4(3) . . ?
C11 C15 C16 130.6(3) . . ?
C14 C15 Co1 69.90(12) . . ?
C11 C15 Co1 69.50(13) . . ?
C16 C15 Co1 125.1(3) . . ?
O2 C16 N4 123.1(5) . . ?
O2 C16 C15 118.9(5) . . ?
N4 C16 C15 118.0(5) . . ?
N5 C17 C19 121.2(5) . . ?
N5 C17 N4 114.0(5) . . ?
C19 C17 N4 124.8(5) . . ?
N6 C18 C20 121.7(5) . . ?
N6 C19 C17 121.8(5) . . ?
N5 C20 C18 121.9(5) . . ?
C16 N4 C17 127.1(5) . . ?
C20 N5 C17 116.7(5) . . ?
C19 N6 C18 116.7(5) . . ?
F5A P1 F3 133(2) . . ?
F5A P1 F6 135(2) . . ?
F3 P1 F6 89.5(7) . . ?
F5A P1 F3A 172(3) . . ?
F3 P1 F3A 54.4(16) . . ?
F6 P1 F3A 36.6(18) . . ?
F5A P1 F4 45(2) . . ?
F3 P1 F4 90.5(6) . . ?
F6 P1 F4 179.8(6) . . ?
F3A P1 F4 143(2) . . ?
F5A P1 F5 48(2) . . ?
F3 P1 F5 178.6(8) . . ?
F6 P1 F5 89.1(7) . . ?
F3A P1 F5 124.2(19) . . ?
F4 P1 F5 90.9(6) . . ?
F5A P1 F6A 92(2) . . ?
F3 P1 F6A 133.6(12) . . ?
F6 P1 F6A 50.8(10) . . ?
F3A P1 F6A 80.8(17) . . ?
F4 P1 F6A 129.3(11) . . ?
F5 P1 F6A 45.0(8) . . ?
F5A P1 F4A 99(2) . . ?
F3 P1 F4A 34.2(15) . . ?
F6 P1 F4A 122.9(18) . . ?
F3A P1 F4A 89(2) . . ?
F4 P1 F4A 57.0(15) . . ?
F5 P1 F4A 147.3(16) . . ?
F6A P1 F4A 163.6(15) . . ?
F5A P1 F2 97.3(9) . . ?
F3 P1 F2 89.6(7) . . ?
F6 P1 F2 95.6(5) . . ?
F3A P1 F2 85.3(10) . . ?
F4 P1 F2 84.5(4) . . ?
F5 P1 F2 90.3(4) . . ?
F6A P1 F2 74.1(12) . . ?
F4A P1 F2 92.7(7) . . ?
F5A P1 F1 82.8(9) . . ?
F3 P1 F1 89.9(7) . . ?
F6 P1 F1 84.7(5) . . ?
F3A P1 F1 94.7(10) . . ?
F4 P1 F1 95.1(4) . . ?
F5 P1 F1 90.2(4) . . ?
F6A P1 F1 106.4(12) . . ?
F4A P1 F1 86.7(7) . . ?
F2 P1 F1 179.4(3) . . ?

loop_
_geom_bond_atom_site_label_1
_geom_bond_atom_site_label_2
_geom_bond_distance
_geom_bond_site_symmetry_2
_geom_bond_publ_flag
Co1 C2 2.030(3) . ?
Co1 C1 2.033(3) . ?
Co1 C11 2.035(3) . ?
Co1 C3 2.036(3) . ?
Co1 C15 2.037(3) . ?
Co1 C12 2.040(3) . ?
Co1 C5 2.041(3) . ?
Co1 C4 2.043(3) . ?
Co1 C14 2.044(3) . ?
Co1 C13 2.046(3) . ?
C1 C2 1.4200 . ?
C1 C5 1.4200 . ?
C2 C3 1.4200 . ?
C3 C4 1.4200 . ?
C4 C5 1.4200 . ?
C5 C6 1.483(5) . ?
C6 O1 1.229(6) . ?
C6 N1 1.327(7) . ?
C7 N2 1.327(7) . ?
C7 C9 1.394(7) . ?
C7 N1 1.400(6) . ?
C8 N3 1.348(8) . ?
C8 C10 1.379(9) . ?
C9 N3 1.311(6) . ?
C10 N2 1.320(7) . ?
C11 C12 1.4200 . ?
C11 C15 1.4200 . ?
C12 C13 1.4200 . ?
C13 C14 1.4200 . ?
C14 C15 1.4200 . ?
C15 C16 1.480(6) . ?
C16 O2 1.209(6) . ?
C16 N4 1.332(7) . ?
C17 N5 1.330(6) . ?
C17 C19 1.393(7) . ?
C17 N4 1.399(6) . ?
C18 N6 1.338(7) . ?
C18 C20 1.368(8) . ?
C19 N6 1.309(6) . ?
C20 N5 1.326(7) . ?
P1 F5A 1.460(15) . ?
P1 F3 1.506(7) . ?
P1 F6 1.537(8) . ?
P1 F3A 1.533(17) . ?
P1 F4 1.553(7) . ?
P1 F5 1.559(7) . ?
P1 F6A 1.582(18) . ?
P1 F4A 1.582(17) . ?
P1 F2 1.579(4) . ?
P1 F1 1.583(4) . ?
